data_7050830
loop_
_publ_author_name
'P\'erez, Jos\'e'
'Garc\'ia, Luis'
'Guy Orpen, A.'
'Dolores Santana, M.'
'Saez, Paloma'
'Garc\'ia, Gabriel'

_publ_section_title
;
 Conformational analysis of complexes of
 2,4,4-trimethyl-1,5,9-triazacyclododec-1-ene and its 9-methyl
 derivative
;
_journal_issue 6
_journal_name_full 'New Journal of Chemistry'
_journal_page_first 726
_journal_paper_doi 10.1039/b200164k
_journal_volume 26
_journal_year 2002
_chemical_formula_sum 'C17 H28 Cl2 N4 Ni O5'
_chemical_formula_weight 498.04
_space_group_IT_number 14
_symmetry_space_group_name_Hall '-P 2ybc'
_symmetry_space_group_name_H-M 'P 1 21/c 1'
_atom_sites_solution_hydrogens geom
_atom_sites_solution_primary direct
_atom_sites_solution_secondary difmap
_audit_creation_method SHELXL-97
_cell_angle_alpha 90.00
_cell_angle_beta 104.904(5)
_cell_angle_gamma 90.00
_cell_formula_units_Z 4
_cell_length_a 13.4121(8)
_cell_length_b 9.0913(5)
_cell_length_c 18.3528(12)
_cell_measurement_reflns_used 81
_cell_measurement_temperature 293(2)
_cell_measurement_theta_max 12.309
_cell_measurement_theta_min 5.547
_cell_volume 2162.5(2)
_computing_structure_refinement 'SHELXL-97 (Sheldrick, 1997)'
_computing_structure_solution 'SHELXS-97 (Sheldrick, 1990)'
_diffrn_ambient_temperature 293(2)
_diffrn_measured_fraction_theta_full 0.000
_diffrn_measured_fraction_theta_max 0.998
_diffrn_radiation_monochromator graphite
_diffrn_radiation_source 'fine-focus sealed tube'
_diffrn_radiation_type MoK\a
_diffrn_radiation_wavelength 0.71073
_diffrn_reflns_av_R_equivalents 0.0387
_diffrn_reflns_av_sigmaI/netI 0.0524
_diffrn_reflns_limit_h_max 15
_diffrn_reflns_limit_h_min -15
_diffrn_reflns_limit_k_max 10
_diffrn_reflns_limit_k_min -10
_diffrn_reflns_limit_l_max 21
_diffrn_reflns_limit_l_min 0
_diffrn_reflns_number 7575
_diffrn_reflns_theta_full 0.50
_diffrn_reflns_theta_max 25.00
_diffrn_reflns_theta_min 3.10
_exptl_absorpt_coefficient_mu 1.180
_exptl_absorpt_correction_type non
_exptl_crystal_colour blue
_exptl_crystal_density_diffrn 1.530
_exptl_crystal_density_method 'not measured'
_exptl_crystal_description block
_exptl_crystal_F_000 1040
_exptl_crystal_size_max 0.40
_exptl_crystal_size_mid 0.30
_exptl_crystal_size_min 0.20
_refine_diff_density_max 0.516
_refine_diff_density_min -0.820
_refine_diff_density_rms 0.081
_refine_ls_extinction_method none
_refine_ls_goodness_of_fit_ref 0.930
_refine_ls_hydrogen_treatment mixed
_refine_ls_matrix_type full
_refine_ls_number_parameters 262
_refine_ls_number_reflns 3794
_refine_ls_number_restraints 0
_refine_ls_restrained_S_all 0.930
_refine_ls_R_factor_all 0.0594
_refine_ls_R_factor_gt 0.0384
_refine_ls_shift/su_max 0.001
_refine_ls_shift/su_mean 0.000
_refine_ls_structure_factor_coef Fsqd
_refine_ls_weighting_details 'calc w=1/[\s^2^(Fo^2^)+(0.0742P)^2^+0.0000P] where P=(Fo^2^+2Fc^2^)/3'
_refine_ls_weighting_scheme calc
_refine_ls_wR_factor_gt 0.0965
_refine_ls_wR_factor_ref 0.1150
_reflns_number_gt 2736
_reflns_number_total 3794
_reflns_threshold_expression >2sigma(I)
_cod_data_source_file b200164k.txt
_cod_data_source_block l1py
_cod_database_code 7050830

loop_
_symmetry_equiv_pos_as_xyz
'x, y, z'
'-x, y+1/2, -z+1/2'
'-x, -y, -z'
'x, -y-1/2, z-1/2'

loop_
_atom_site_label
_atom_site_type_symbol
_atom_site_fract_x
_atom_site_fract_y
_atom_site_fract_z
_atom_site_U_iso_or_equiv
_atom_site_adp_type
_atom_site_occupancy
_atom_site_symmetry_multiplicity
_atom_site_calc_flag
_atom_site_refinement_flags
_atom_site_disorder_assembly
_atom_site_disorder_group
Ni1 Ni 0.21330(3) 0.79761(5) 0.11068(2) 0.02461(15) Uani 1 1 d . . .
Cl1 Cl 0.44945(7) 0.57908(13) 0.07625(6) 0.0477(3) Uani 1 1 d . . .
N4 N 0.2522(2) 0.6159(3) 0.05267(16) 0.0260(7) Uani 1 1 d . . .
O1 O 0.0905(2) 0.6786(3) 0.04546(15) 0.0377(7) Uani 1 1 d . . .
C15 C 0.1958(3) 0.4282(4) -0.0686(2) 0.0341(9) Uani 1 1 d . . .
H15 H 0.1773 0.3657 -0.1100 0.041 Uiso 1 1 calc R . .
C17 C 0.3225(3) 0.5438(4) 0.0265(2) 0.0291(8) Uani 1 1 d . . .
C16 C 0.2990(3) 0.4507(4) -0.0333(2) 0.0337(9) Uani 1 1 d . . .
H16 H 0.3506 0.4036 -0.0500 0.040 Uiso 1 1 calc R . .
C13 C 0.1502(3) 0.5968(4) 0.0180(2) 0.0294(8) Uani 1 1 d . . .
C14 C 0.1208(3) 0.4976(4) -0.0428(2) 0.0345(9) Uani 1 1 d . . .
H14 H 0.0514 0.4795 -0.0652 0.041 Uiso 1 1 calc R . .
Cl2 Cl 0.70619(7) 0.84687(10) 0.20249(5) 0.0317(2) Uani 1 1 d . . .
O4 O 0.7447(3) 0.7023(3) 0.22322(18) 0.0590(9) Uani 1 1 d . . .
O3 O 0.7863(2) 0.9317(3) 0.18422(17) 0.0511(8) Uani 1 1 d . . .
O5 O 0.6768(2) 0.9148(3) 0.26518(16) 0.0462(7) Uani 1 1 d . . .
O2 O 0.6194(3) 0.8394(4) 0.13835(19) 0.0637(10) Uani 1 1 d . . .
N3 N 0.2141(2) 0.7279(3) 0.21513(17) 0.0320(7) Uani 1 1 d . . .
H3 H 0.2339 0.6319 0.2172 0.038 Uiso 1 1 calc R . .
N2 N 0.3476(2) 0.9096(3) 0.12986(16) 0.0272(7) Uani 1 1 d . . .
H2 H 0.3925 0.8479 0.1156 0.033 Uiso 1 1 calc R . .
N1 N 0.1313(2) 0.9778(3) 0.11753(16) 0.0295(7) Uani 1 1 d . . .
C2 C 0.2595(3) 1.1507(4) 0.0943(2) 0.0323(9) Uani 1 1 d . . .
H2A H 0.3002 1.2014 0.1386 0.039 Uiso 1 1 calc R . .
H2B H 0.2448 1.2219 0.0536 0.039 Uiso 1 1 calc R . .
C5 C 0.3934(3) 0.8240(4) 0.2629(2) 0.0374(10) Uani 1 1 d . . .
H5A H 0.4131 0.7339 0.2421 0.045 Uiso 1 1 calc R . .
H5B H 0.4436 0.8421 0.3106 0.045 Uiso 1 1 calc R . .
C3 C 0.3294(3) 1.0332(4) 0.0736(2) 0.0336(9) Uani 1 1 d . . .
C6 C 0.2889(3) 0.8019(4) 0.2780(2) 0.0389(10) Uani 1 1 d . . .
H6A H 0.2970 0.7436 0.3234 0.047 Uiso 1 1 calc R . .
H6B H 0.2613 0.8969 0.2869 0.047 Uiso 1 1 calc R . .
C4 C 0.3983(3) 0.9501(4) 0.2094(2) 0.0344(9) Uani 1 1 d . . .
H4A H 0.3644 1.0357 0.2234 0.041 Uiso 1 1 calc R . .
H4B H 0.4698 0.9754 0.2137 0.041 Uiso 1 1 calc R . .
C7 C 0.1084(3) 0.7275(5) 0.2269(3) 0.0416(10) Uani 1 1 d . . .
H7A H 0.1123 0.6941 0.2777 0.050 Uiso 1 1 calc R . .
H7B H 0.0662 0.6578 0.1923 0.050 Uiso 1 1 calc R . .
C1 C 0.1578(3) 1.1120(4) 0.1102(2) 0.0305(8) Uani 1 1 d . . .
C9 C 0.0345(3) 0.9406(4) 0.1363(2) 0.0373(9) Uani 1 1 d . . .
H9A H -0.0032 0.8690 0.1005 0.045 Uiso 1 1 calc R . .
H9B H -0.0078 1.0281 0.1328 0.045 Uiso 1 1 calc R . .
C10 C 0.0922(4) 1.2428(4) 0.1167(3) 0.0469(11) Uani 1 1 d . . .
H10A H 0.0290 1.2100 0.1267 0.070 Uiso 1 1 calc R . .
H10B H 0.0771 1.2974 0.0704 0.070 Uiso 1 1 calc R . .
H10C H 0.1287 1.3047 0.1573 0.070 Uiso 1 1 calc R . .
C11 C 0.2792(3) 0.9660(5) -0.0035(2) 0.0388(10) Uani 1 1 d . . .
H11A H 0.2156 0.9191 -0.0020 0.058 Uiso 1 1 calc R . .
H11B H 0.3249 0.8947 -0.0160 0.058 Uiso 1 1 calc R . .
H11C H 0.2654 1.0422 -0.0410 0.058 Uiso 1 1 calc R . .
C8 C 0.0558(3) 0.8782(5) 0.2152(2) 0.0435(10) Uani 1 1 d . . .
H8A H -0.0092 0.8708 0.2290 0.052 Uiso 1 1 calc R . .
H8B H 0.0988 0.9475 0.2497 0.052 Uiso 1 1 calc R . .
C12 C 0.4308(3) 1.1067(5) 0.0711(2) 0.0452(11) Uani 1 1 d . . .
H12A H 0.4760 1.0349 0.0582 0.068 Uiso 1 1 calc R . .
H12B H 0.4629 1.1480 0.1196 0.068 Uiso 1 1 calc R . .
H12C H 0.4174 1.1833 0.0339 0.068 Uiso 1 1 calc R . .

loop_
_atom_site_aniso_label
_atom_site_aniso_U_11
_atom_site_aniso_U_22
_atom_site_aniso_U_33
_atom_site_aniso_U_23
_atom_site_aniso_U_13
_atom_site_aniso_U_12
Ni1 0.0243(3) 0.0228(2) 0.0260(3) -0.00288(19) 0.00500(18) 0.00171(19)
Cl1 0.0237(5) 0.0590(7) 0.0583(7) -0.0174(6) 0.0068(5) 0.0044(5)
N4 0.0218(16) 0.0262(16) 0.0310(16) -0.0024(13) 0.0083(13) 0.0003(12)
O1 0.0267(14) 0.0375(15) 0.0474(17) -0.0166(13) 0.0068(12) 0.0010(12)
C15 0.044(2) 0.0262(19) 0.031(2) -0.0072(16) 0.0087(18) -0.0035(17)
C17 0.0223(19) 0.0296(19) 0.037(2) 0.0022(16) 0.0109(16) 0.0006(15)
C16 0.037(2) 0.0273(19) 0.041(2) -0.0023(17) 0.0175(19) 0.0019(16)
C13 0.025(2) 0.0270(19) 0.035(2) -0.0005(16) 0.0070(16) 0.0011(15)
C14 0.028(2) 0.029(2) 0.040(2) -0.0058(17) -0.0024(17) -0.0035(16)
Cl2 0.0389(5) 0.0272(5) 0.0291(5) -0.0006(4) 0.0091(4) -0.0018(4)
O4 0.105(3) 0.0301(16) 0.0519(19) 0.0065(14) 0.0381(19) 0.0174(17)
O3 0.0526(19) 0.0541(19) 0.0475(18) 0.0006(15) 0.0146(15) -0.0184(16)
O5 0.062(2) 0.0383(16) 0.0413(16) -0.0053(13) 0.0193(15) 0.0059(14)
O2 0.048(2) 0.084(3) 0.050(2) -0.0183(18) -0.0040(16) -0.0074(18)
N3 0.0399(19) 0.0228(16) 0.0346(17) 0.0018(13) 0.0121(15) 0.0023(13)
N2 0.0295(17) 0.0235(15) 0.0278(16) -0.0029(13) 0.0058(13) 0.0021(13)
N1 0.0318(17) 0.0284(17) 0.0265(16) 0.0007(13) 0.0045(14) 0.0056(13)
C2 0.043(2) 0.0228(18) 0.031(2) 0.0043(15) 0.0101(18) 0.0022(16)
C5 0.039(2) 0.036(2) 0.029(2) -0.0013(17) -0.0061(18) 0.0044(18)
C3 0.044(2) 0.028(2) 0.027(2) 0.0008(16) 0.0054(17) -0.0027(17)
C6 0.054(3) 0.035(2) 0.026(2) 0.0017(17) 0.0088(19) 0.003(2)
C4 0.033(2) 0.035(2) 0.029(2) -0.0067(17) -0.0031(17) -0.0016(17)
C7 0.042(2) 0.043(2) 0.048(3) 0.009(2) 0.027(2) 0.0021(19)
C1 0.033(2) 0.033(2) 0.0250(19) 0.0015(16) 0.0071(16) 0.0093(17)
C9 0.031(2) 0.033(2) 0.051(3) -0.0031(19) 0.0163(19) 0.0090(17)
C10 0.056(3) 0.028(2) 0.053(3) 0.0007(19) 0.007(2) 0.015(2)
C11 0.048(3) 0.041(2) 0.028(2) 0.0007(17) 0.0115(19) -0.0009(19)
C8 0.045(3) 0.045(3) 0.048(3) 0.003(2) 0.026(2) 0.009(2)
C12 0.052(3) 0.042(2) 0.046(3) 0.001(2) 0.021(2) -0.012(2)

loop_
_atom_type_symbol
_atom_type_description
_atom_type_scat_dispersion_real
_atom_type_scat_dispersion_imag
_atom_type_scat_source
C C 0.0033 0.0016 'International Tables Vol C Tables 4.2.6.8 and 6.1.1.4'
H H 0.0000 0.0000 'International Tables Vol C Tables 4.2.6.8 and 6.1.1.4'
N N 0.0061 0.0033 'International Tables Vol C Tables 4.2.6.8 and 6.1.1.4'
O O 0.0106 0.0060 'International Tables Vol C Tables 4.2.6.8 and 6.1.1.4'
Cl Cl 0.1484 0.1585 'International Tables Vol C Tables 4.2.6.8 and 6.1.1.4'
Ni Ni 0.3393 1.1124 'International Tables Vol C Tables 4.2.6.8 and 6.1.1.4'

loop_
_geom_angle_atom_site_label_1
_geom_angle_atom_site_label_2
_geom_angle_atom_site_label_3
_geom_angle
_geom_angle_site_symmetry_1
_geom_angle_site_symmetry_3
_geom_angle_publ_flag
N1 Ni1 N3 93.81(12) . . ?
N1 Ni1 N2 93.26(12) . . ?
N3 Ni1 N2 101.91(12) . . ?
N1 Ni1 O1 95.49(11) . . ?
N3 Ni1 O1 101.18(12) . . ?
N2 Ni1 O1 154.66(12) . . ?
N1 Ni1 N4 152.84(12) . . ?
N3 Ni1 N4 107.04(12) . . ?
N2 Ni1 N4 99.08(11) . . ?
O1 Ni1 N4 64.01(11) . . ?
C17 N4 C13 119.1(3) . . ?
C17 N4 Ni1 149.1(3) . . ?
C13 N4 Ni1 89.2(2) . . ?
C13 O1 Ni1 92.6(2) . . ?
C14 C15 C16 120.3(4) . . ?
N4 C17 C16 124.0(3) . . ?
N4 C17 Cl1 114.0(3) . . ?
C16 C17 Cl1 122.0(3) . . ?
C17 C16 C15 117.8(4) . . ?
O1 C13 N4 113.2(3) . . ?
O1 C13 C14 127.2(3) . . ?
N4 C13 C14 119.5(3) . . ?
C15 C14 C13 119.2(3) . . ?
O4 Cl2 O2 109.7(2) . . ?
O4 Cl2 O3 108.5(2) . . ?
O2 Cl2 O3 109.5(2) . . ?
O4 Cl2 O5 109.56(18) . . ?
O2 Cl2 O5 110.2(2) . . ?
O3 Cl2 O5 109.33(19) . . ?
C6 N3 C7 111.6(3) . . ?
C6 N3 Ni1 115.7(2) . . ?
C7 N3 Ni1 111.5(2) . . ?
C4 N2 C3 116.2(3) . . ?
C4 N2 Ni1 117.2(2) . . ?
C3 N2 Ni1 106.1(2) . . ?
C1 N1 C9 121.9(3) . . ?
C1 N1 Ni1 126.8(3) . . ?
C9 N1 Ni1 111.2(2) . . ?
C1 C2 C3 121.8(3) . . ?
C6 C5 C4 114.5(3) . . ?
N2 C3 C12 111.1(3) . . ?
N2 C3 C11 107.0(3) . . ?
C12 C3 C11 109.3(3) . . ?
N2 C3 C2 110.7(3) . . ?
C12 C3 C2 108.0(3) . . ?
C11 C3 C2 110.8(3) . . ?
N3 C6 C5 113.1(3) . . ?
N2 C4 C5 111.3(3) . . ?
N3 C7 C8 113.6(3) . . ?
N1 C1 C10 124.0(4) . . ?
N1 C1 C2 122.0(3) . . ?
C10 C1 C2 114.1(3) . . ?
N1 C9 C8 110.6(3) . . ?
C9 C8 C7 115.8(3) . . ?

loop_
_geom_bond_atom_site_label_1
_geom_bond_atom_site_label_2
_geom_bond_distance
_geom_bond_site_symmetry_2
_geom_bond_publ_flag
Ni1 N1 1.995(3) . ?
Ni1 N3 2.017(3) . ?
Ni1 N2 2.020(3) . ?
Ni1 O1 2.074(3) . ?
Ni1 N4 2.103(3) . ?
Cl1 C17 1.743(4) . ?
N4 C17 1.335(5) . ?
N4 C13 1.364(4) . ?
O1 C13 1.286(4) . ?
C15 C14 1.372(5) . ?
C15 C16 1.384(6) . ?
C17 C16 1.357(5) . ?
C13 C14 1.410(5) . ?
Cl2 O4 1.428(3) . ?
Cl2 O2 1.428(3) . ?
Cl2 O3 1.431(3) . ?
Cl2 O5 1.447(3) . ?
N3 C6 1.481(5) . ?
N3 C7 1.488(5) . ?
N2 C4 1.489(4) . ?
N2 C3 1.502(5) . ?
N1 C1 1.288(5) . ?
N1 C9 1.465(5) . ?
C2 C1 1.508(5) . ?
C2 C3 1.532(5) . ?
C5 C6 1.511(6) . ?
C5 C4 1.522(5) . ?
C3 C12 1.527(6) . ?
C3 C11 1.530(5) . ?
C7 C8 1.531(6) . ?
C1 C10 1.503(5) . ?
C9 C8 1.513(6) . ?
